data_7122104
loop_
_publ_author_name
'Morgan, Lewis C. F.'
'Kim, Yejin'
'Blandy, Jack N.'
'Murray, Claire A.'
'Christensen, Kirsten E.'
'Thompson, Amber L.'

_publ_section_title
;
 Unexpected behaviour in derivatives of Barluenga's reagent,
 Hal(Coll)<sub>2</sub>X (Coll = 2,4,6-trimethyl pyridine, collidine; Hal =
 I, Br; X = PF<sub>6</sub>, ClO<sub>4</sub> &amp; BF<sub>4</sub>).
;
_journal_issue 70
_journal_name_full 'Chemical communications (Cambridge, England)'
_journal_page_first 9849
_journal_page_last 9852
_journal_paper_doi 10.1039/c8cc05430d
_journal_volume 54
_journal_year 2018
_chemical_formula_moiety 'C16 H22 I N2, Cl O4'
_chemical_formula_sum 'C16 H22 Cl I N2 O4'
_chemical_formula_weight 468.72
_chemical_melting_point ?
_space_group_IT_number 15
_space_group_name_Hall '-C 2yc'
_space_group_name_H-M_alt 'C 1 2/c 1'
_symmetry_cell_setting monoclinic
_symmetry_space_group_name_Hall '-C 2yc'
_symmetry_space_group_name_H-M 'C 1 2/c 1'
_atom_sites_solution_hydrogens difmap
_atom_sites_solution_primary other
_audit_creation_date 2018-06-05
_audit_creation_method CRYSTALS_ver_14.61_build_6720
_audit_update_record
;
2018-07-05 deposited with the CCDC.
2018-08-06 downloaded from the CCDC.
;
_cell_angle_alpha 90
_cell_angle_beta 126.137(8)
_cell_angle_gamma 90
_cell_formula_units_Z 12
_cell_length_a 27.2651(14)
_cell_length_b 10.9468(3)
_cell_length_c 23.2069(12)
_cell_measurement_reflns_used 17154
_cell_measurement_temperature 100
_cell_measurement_theta_max 76
_cell_measurement_theta_min 4
_cell_volume 5593.9(7)
_computing_cell_refinement
; 
 CrysAlisPro (Rigaku Oxford Diffraction, 2017) 
;
_computing_data_collection 'SuperNova, (Oxford Diffraction, 2010)'
_computing_data_reduction
; 
 CrysAlisPro (Rigaku Oxford Diffraction, 2017) 
;
_computing_molecular_graphics 'CAMERON (Watkin et al., 1996)'
_computing_publication_material 'CRYSTALS (Betteridge et al., 2003)'
_computing_structure_refinement 'CRYSTALS (Betteridge et al., 2003)'
_computing_structure_solution 'Superflip (Palatinus & Chapuis, 2007)'
_diffrn_ambient_temperature 100
_diffrn_measured_fraction_theta_full 0.996
_diffrn_measured_fraction_theta_max 0.996
_diffrn_measurement_device Area
_diffrn_measurement_device_type 'Oxford Diffraction SuperNova'
_diffrn_measurement_method \w
_diffrn_radiation_monochromator 'focussing mirrors'
_diffrn_radiation_type 'Cu K\a'
_diffrn_radiation_wavelength 1.54184
_diffrn_reflns_av_R_equivalents 0.037
_diffrn_reflns_av_sigmaI/netI 0.0387
_diffrn_reflns_limit_h_max 34
_diffrn_reflns_limit_h_min -33
_diffrn_reflns_limit_k_max 12
_diffrn_reflns_limit_k_min -13
_diffrn_reflns_limit_l_max 29
_diffrn_reflns_limit_l_min -26
_diffrn_reflns_number 34815
_diffrn_reflns_theta_full 76.107
_diffrn_reflns_theta_max 76.107
_diffrn_reflns_theta_min 4.004
_diffrn_standards_number 0
_exptl_absorpt_coefficient_mu 15.007
_exptl_absorpt_correction_T_max 0.19
_exptl_absorpt_correction_T_min 0.09
_exptl_absorpt_correction_type multi-scan
_exptl_absorpt_process_details
; 
 CrysAlisPro (Rigaku Oxford Diffraction, 2017) 
;
_exptl_crystal_colour clear_pale_colourless
_exptl_crystal_density_diffrn 1.670
_exptl_crystal_density_method 'not measured'
_exptl_crystal_description block
_exptl_crystal_F_000 2808
_exptl_crystal_size_max 0.22
_exptl_crystal_size_mid 0.18
_exptl_crystal_size_min 0.11
_refine_diff_density_max 1.63
_refine_diff_density_min -1.52
_refine_ls_extinction_method None
_refine_ls_goodness_of_fit_ref 0.9847
_refine_ls_hydrogen_treatment constr
_refine_ls_matrix_type full
_refine_ls_number_parameters 349
_refine_ls_number_reflns 5829
_refine_ls_number_restraints 44
_refine_ls_R_factor_all 0.0395
_refine_ls_R_factor_gt 0.0377
_refine_ls_shift/su_max 0.0021835
_refine_ls_shift/su_mean 0.0000506
_refine_ls_structure_factor_coef Fsqd
_refine_ls_weighting_details
;
 Method= Modified Sheldrick 
 w=1/[\s^2^(F^2^) + ( 0.06P)^2^ +42.71P] 
 ,where P=(max(Fo^2^,0) + 2Fc^2^)/3 
;
_refine_ls_weighting_scheme calc
_refine_ls_wR_factor_all 0.1083
_refine_ls_wR_factor_gt 0.1057
_refine_ls_wR_factor_ref 0.1082
_reflns_limit_h_max 27
_reflns_limit_h_min -34
_reflns_limit_k_max 13
_reflns_limit_k_min 0
_reflns_limit_l_max 29
_reflns_limit_l_min 0
_reflns_number_gt 5507
_reflns_number_total 5833
_reflns_threshold_expression I>2.0\s(I)
_oxford_diffrn_Wilson_B_factor 2.13
_oxford_diffrn_Wilson_scale 0.78
_oxford_refine_ls_r_factor_ref 0.0395
_oxford_refine_ls_scale 1.184(4)
_oxford_reflns_number_all 5831
_oxford_structure_analysis_title 139lcm18-100K
_cod_data_source_file c8cc05430d2.cif
_cod_data_source_block IColl2ClO4-I-100K
_cod_depositor_comments
;
The following automatic conversions were performed:

'_chemical_melting_point' value 'not measured' was changed to '?' -
the value is undefined or not given.

Automatic conversion script
Id: cif_fix_values 4973 2017-02-22 13:04:09Z antanas 

 Adding full bibliography for 7122093--7122107.cif.
;
_cod_original_sg_symbol_H-M 'C 2/c '
_cod_database_code 7122104
_oxford_refine_reflns_threshold_expression_ref I>-3.0\s(I)

loop_
_symmetry_equiv_pos_as_xyz
x,y,z
-x,-y,-z
x+1/2,y+1/2,z
-x+1/2,-y+1/2,-z
x,-y,z+1/2
-x,y,-z+1/2
x+1/2,-y+1/2,z+1/2
-x+1/2,y+1/2,-z+1/2

loop_
_atom_site_label
_atom_site_type_symbol
_atom_site_fract_x
_atom_site_fract_y
_atom_site_fract_z
_atom_site_U_iso_or_equiv
_atom_site_occupancy
_atom_site_adp_type
_atom_site_refinement_flags_posn
_atom_site_refinement_flags_adp
_atom_site_disorder_assembly
_atom_site_disorder_group
I1 I 0.5000 0.0000 0.5000 0.0221 1.0000 Uani S . . .
N11 N 0.57702(13) 0.1203(3) 0.58717(15) 0.0236 1.0000 Uani . . . .
C12 C 0.58435(16) 0.2351(4) 0.57086(19) 0.0253 1.0000 Uani . . . .
C13 C 0.63577(17) 0.3021(4) 0.6198(2) 0.0265 1.0000 Uani . . . .
C14 C 0.67970(16) 0.2540(4) 0.6870(2) 0.0269 1.0000 Uani . . . .
C15 C 0.66954(17) 0.1386(4) 0.70312(19) 0.0268 1.0000 Uani . . . .
C16 C 0.61812(17) 0.0727(4) 0.6531(2) 0.0257 1.0000 Uani . . . .
C17 C 0.53469(18) 0.2886(4) 0.4998(2) 0.0325 1.0000 Uani . . . .
C18 C 0.73562(18) 0.3257(4) 0.7414(2) 0.0359 1.0000 Uani . . . .
C19 C 0.6054(2) -0.0503(4) 0.6704(2) 0.0335 1.0000 Uani . . . .
I2 I 0.793801(11) 0.05543(2) 0.643843(12) 0.0278 1.0000 Uani . . . .
N21 N 0.72039(16) 0.1799(3) 0.55781(18) 0.0311 1.0000 Uani . . . .
C22 C 0.6680(2) 0.1298(4) 0.5015(2) 0.0376 1.0000 Uani . . . .
C23 C 0.6244(2) 0.2029(4) 0.4470(2) 0.0389 1.0000 Uani . . . .
C24 C 0.6327(2) 0.3276(4) 0.4468(2) 0.0352 1.0000 Uani . . . .
C25 C 0.6868(2) 0.3762(4) 0.5047(2) 0.0338 1.0000 Uani . . . .
C26 C 0.73003(19) 0.3020(4) 0.5599(2) 0.0314 1.0000 Uani . . . .
C27 C 0.6590(3) -0.0060(5) 0.5005(3) 0.0566 1.0000 Uani . . . .
C28 C 0.5848(2) 0.4062(5) 0.3866(3) 0.0456 1.0000 Uani . . . .
C29 C 0.7877(2) 0.3558(4) 0.6228(3) 0.0421 1.0000 Uani . . . .
N31 N 0.87084(15) -0.0708(3) 0.72676(17) 0.0282 1.0000 Uani . . . .
C32 C 0.91238(19) -0.0284(4) 0.7944(2) 0.0314 1.0000 Uani . . . .
C33 C 0.96236(18) -0.0978(4) 0.8427(2) 0.0321 1.0000 Uani . . . .
C34 C 0.97246(17) -0.2110(4) 0.8244(2) 0.0319 1.0000 Uani . . . .
C35 C 0.92923(18) -0.2529(4) 0.7550(2) 0.0305 1.0000 Uani . . . .
C36 C 0.87870(17) -0.1824(4) 0.7072(2) 0.0305 1.0000 Uani . . . .
C37 C 0.9020(2) 0.0942(5) 0.8149(2) 0.0424 1.0000 Uani . . . .
C38 C 1.02758(19) -0.2853(5) 0.8765(2) 0.0394 1.0000 Uani . . . .
C39 C 0.83125(19) -0.2289(4) 0.6331(2) 0.0384 1.0000 Uani . . . .
Cl1 Cl 0.65260(4) 0.65251(8) 0.56382(5) 0.0284 1.0000 Uani . . . .
O11 O 0.63702(17) 0.7638(3) 0.58204(19) 0.0473 1.0000 Uani . . . .
O12 O 0.59958(14) 0.5762(3) 0.52384(17) 0.0393 1.0000 Uani . . . .
O13 O 0.67388(15) 0.6801(3) 0.52131(17) 0.0396 1.0000 Uani . . . .
O14 O 0.69943(14) 0.5885(3) 0.62781(16) 0.0414 1.0000 Uani . . . .
Cl2 Cl 0.5097(3) 0.1044(2) 0.2559(5) 0.0598 0.5000 Uani D U 1 -1
O21 O 0.4887(5) 0.1548(11) 0.2930(6) 0.0829 0.5000 Uani D U 1 -1
O22 O 0.4645(6) 0.0305(13) 0.2002(8) 0.1246 0.5000 Uani D U 1 -1
O23 O 0.5256(7) 0.1995(8) 0.2293(7) 0.0851 0.5000 Uani D U 1 -1
O24 O 0.5618(5) 0.0321(10) 0.3023(7) 0.0699 0.5000 Uani D U 1 -1
H231 H 0.5882 0.1672 0.4092 0.0474 1.0000 Uiso R . . .
H251 H 0.6940 0.4595 0.5069 0.0409 1.0000 Uiso R . . .
H271 H 0.6597 -0.0281 0.5408 0.0848 1.0000 Uiso R . . .
H272 H 0.6908 -0.0493 0.5035 0.0848 1.0000 Uiso R . . .
H273 H 0.6206 -0.0278 0.4570 0.0848 1.0000 Uiso R . . .
H281 H 0.5912 0.4896 0.4002 0.0680 1.0000 Uiso R . . .
H282 H 0.5859 0.3977 0.3464 0.0681 1.0000 Uiso R . . .
H283 H 0.5456 0.3821 0.3728 0.0680 1.0000 Uiso R . . .
H291 H 0.7891 0.3411 0.6649 0.0632 1.0000 Uiso R . . .
H292 H 0.8226 0.3218 0.6285 0.0628 1.0000 Uiso R . . .
H293 H 0.7877 0.4412 0.6159 0.0632 1.0000 Uiso R . . .
H331 H 0.9905 -0.0685 0.8884 0.0392 1.0000 Uiso R . . .
H351 H 0.9347 -0.3279 0.7409 0.0368 1.0000 Uiso R . . .
H371 H 0.8615 0.0974 0.8020 0.0637 1.0000 Uiso R . . .
H372 H 0.9077 0.1571 0.7893 0.0635 1.0000 Uiso R . . .
H373 H 0.9313 0.1051 0.8657 0.0641 1.0000 Uiso R . . .
H381 H 1.0295 -0.2959 0.9183 0.0589 1.0000 Uiso R . . .
H382 H 1.0631 -0.2445 0.8879 0.0590 1.0000 Uiso R . . .
H383 H 1.0249 -0.3635 0.8571 0.0592 1.0000 Uiso R . . .
H391 H 0.7916 -0.2251 0.6233 0.0575 1.0000 Uiso R . . .
H392 H 0.8305 -0.1816 0.5974 0.0579 1.0000 Uiso R . . .
H393 H 0.8398 -0.3116 0.6289 0.0576 1.0000 Uiso R . . .
H131 H 0.6409 0.3793 0.6084 0.0318 1.0000 Uiso R . . .
H151 H 0.6977 0.1055 0.7483 0.0322 1.0000 Uiso R . . .
H171 H 0.5438 0.3726 0.4979 0.0489 1.0000 Uiso R . . .
H172 H 0.5306 0.2433 0.4623 0.0488 1.0000 Uiso R . . .
H173 H 0.4972 0.2844 0.4948 0.0488 1.0000 Uiso R . . .
H181 H 0.7383 0.3412 0.7840 0.0541 1.0000 Uiso R . . .
H182 H 0.7360 0.4019 0.7220 0.0537 1.0000 Uiso R . . .
H183 H 0.7707 0.2821 0.7546 0.0542 1.0000 Uiso R . . .
H191 H 0.5665 -0.0551 0.6631 0.0495 1.0000 Uiso R . . .
H192 H 0.6062 -0.1113 0.6418 0.0502 1.0000 Uiso R . . .
H193 H 0.6363 -0.0699 0.7200 0.0501 1.0000 Uiso R . . .

loop_
_atom_site_aniso_label
_atom_site_aniso_U_11
_atom_site_aniso_U_22
_atom_site_aniso_U_33
_atom_site_aniso_U_23
_atom_site_aniso_U_13
_atom_site_aniso_U_12
I1 0.01905(16) 0.02460(17) 0.01482(15) -0.00012(11) 0.00563(13) 0.00205(11)
N11 0.0192(14) 0.0266(15) 0.0168(13) -0.0009(11) 0.0061(12) 0.0006(12)
C12 0.0216(17) 0.0298(18) 0.0192(16) 0.0009(14) 0.0091(14) 0.0026(14)
C13 0.0245(17) 0.0285(18) 0.0252(17) 0.0001(14) 0.0139(15) -0.0005(14)
C14 0.0200(16) 0.0329(19) 0.0244(17) -0.0040(15) 0.0111(15) 0.0009(14)
C15 0.0215(17) 0.0325(19) 0.0194(16) 0.0009(14) 0.0083(14) 0.0043(14)
C16 0.0228(17) 0.0279(18) 0.0197(17) 0.0013(14) 0.0088(15) 0.0050(14)
C17 0.0267(18) 0.037(2) 0.0211(17) 0.0060(15) 0.0069(15) 0.0002(16)
C18 0.0227(18) 0.042(2) 0.034(2) -0.0028(18) 0.0115(17) -0.0026(17)
C19 0.033(2) 0.031(2) 0.0211(18) 0.0043(15) 0.0074(16) 0.0008(16)
I2 0.02452(14) 0.03354(16) 0.02157(14) 0.00328(9) 0.01152(11) 0.00244(9)
N21 0.0311(17) 0.0326(17) 0.0285(16) 0.0017(14) 0.0169(15) 0.0038(14)
C22 0.033(2) 0.036(2) 0.036(2) -0.0014(18) 0.0159(19) -0.0008(17)
C23 0.034(2) 0.041(2) 0.035(2) -0.0021(18) 0.0164(19) 0.0028(18)
C24 0.038(2) 0.039(2) 0.034(2) 0.0033(17) 0.0244(19) 0.0089(18)
C25 0.041(2) 0.032(2) 0.034(2) 0.0028(16) 0.0255(19) 0.0054(17)
C26 0.036(2) 0.035(2) 0.0292(19) -0.0012(16) 0.0224(18) 0.0023(17)
C27 0.040(3) 0.033(2) 0.055(3) 0.001(2) 0.005(2) -0.005(2)
C28 0.040(2) 0.051(3) 0.042(2) 0.011(2) 0.022(2) 0.013(2)
C29 0.044(3) 0.036(2) 0.036(2) -0.0042(18) 0.018(2) -0.0003(19)
N31 0.0245(15) 0.0331(17) 0.0245(16) 0.0043(13) 0.0131(14) 0.0010(13)
C32 0.030(2) 0.039(2) 0.0265(19) -0.0001(16) 0.0169(17) -0.0051(17)
C33 0.0251(18) 0.043(2) 0.0221(17) 0.0017(16) 0.0106(16) -0.0028(17)
C34 0.0212(17) 0.043(2) 0.0263(18) 0.0082(17) 0.0114(16) -0.0003(16)
C35 0.0252(18) 0.034(2) 0.0278(19) 0.0028(16) 0.0134(16) -0.0009(15)
C36 0.0228(18) 0.041(2) 0.0238(18) 0.0015(16) 0.0116(15) -0.0030(16)
C37 0.042(2) 0.044(2) 0.031(2) -0.0048(19) 0.0151(19) 0.001(2)
C38 0.0255(19) 0.054(3) 0.029(2) 0.0090(19) 0.0108(17) 0.0053(19)
C39 0.028(2) 0.045(2) 0.028(2) -0.0044(18) 0.0087(17) -0.0006(18)
Cl1 0.0258(4) 0.0278(4) 0.0223(4) 0.0010(3) 0.0091(3) 0.0005(3)
O11 0.058(2) 0.0380(17) 0.0425(18) -0.0008(14) 0.0274(17) 0.0102(16)
O12 0.0268(15) 0.0413(17) 0.0339(16) 0.0035(13) 0.0091(13) -0.0066(13)
O13 0.0409(17) 0.0413(17) 0.0405(17) 0.0013(14) 0.0261(15) -0.0032(14)
O14 0.0332(16) 0.0396(16) 0.0264(14) 0.0048(13) 0.0038(13) 0.0031(13)
Cl2 0.086(5) 0.0411(10) 0.040(3) -0.007(2) 0.030(4) -0.024(2)
O21 0.044(5) 0.143(13) 0.058(6) -0.006(7) 0.028(4) -0.018(6)
O22 0.138(15) 0.062(8) 0.066(7) -0.015(5) 0.000(7) -0.032(8)
O23 0.137(13) 0.051(5) 0.116(12) 0.014(5) 0.102(11) 0.001(5)
O24 0.099(9) 0.046(5) 0.049(6) -0.013(3) 0.035(6) -0.011(4)

loop_
_atom_type_symbol
_atom_type_scat_dispersion_real
_atom_type_scat_dispersion_imag
_atom_type_scat_Cromer_Mann_a1
_atom_type_scat_Cromer_Mann_b1
_atom_type_scat_Cromer_Mann_a2
_atom_type_scat_Cromer_Mann_b2
_atom_type_scat_Cromer_Mann_a3
_atom_type_scat_Cromer_Mann_b3
_atom_type_scat_Cromer_Mann_a4
_atom_type_scat_Cromer_Mann_b4
_atom_type_scat_Cromer_Mann_c
_atom_type_scat_source
I -0.3257 6.8362 20.1472 4.3470 18.9949 0.3814 7.5138 27.7660 2.2735 66.8776 4.0712 'International Tables Vol C 4.2.6.8 and 6.1.1.4'
N 0.0311 0.0180 12.2126 0.0057 3.1322 9.8933 2.0125 28.9975 1.1663 0.5826 -11.5290 'International Tables Vol C 4.2.6.8 and 6.1.1.4'
C 0.0181 0.0091 2.3100 20.8439 1.0200 10.2075 1.5886 0.5687 0.8650 51.6512 0.2156 'International Tables Vol C 4.2.6.8 and 6.1.1.4'
H 0.0000 0.0000 0.4930 10.5109 0.3229 26.1257 0.1402 3.1424 0.0408 57.7998 0.0030 'International Tables Vol C 4.2.6.8 and 6.1.1.4'
Cl 0.3639 0.7018 11.4604 0.0104 7.1964 1.1662 6.2556 18.5194 1.6455 47.7784 -9.5574 'International Tables Vol C 4.2.6.8 and 6.1.1.4'
O 0.0492 0.0322 3.0485 13.2771 2.2868 5.7011 1.5463 0.3239 0.8670 32.9089 0.2508 'International Tables Vol C 4.2.6.8 and 6.1.1.4'

loop_
_geom_angle_atom_site_label_1
_geom_angle_site_symmetry_1
_geom_angle_atom_site_label_2
_geom_angle_atom_site_label_3
_geom_angle
_geom_angle_publ_flag
N11 2_656 I1 N11 179.99 yes
I1 . N11 C12 119.7(2) yes
I1 . N11 C16 119.5(3) yes
C12 . N11 C16 120.6(3) yes
N11 . C12 C13 120.3(3) yes
N11 . C12 C17 118.6(3) yes
C13 . C12 C17 121.0(4) yes
C12 . C13 C14 120.3(4) yes
C12 . C13 H131 120.2 no
C14 . C13 H131 119.5 no
C13 . C14 C15 117.9(3) yes
C13 . C14 C18 121.3(4) yes
C15 . C14 C18 120.8(4) yes
C14 . C15 C16 120.8(3) yes
C14 . C15 H151 119.5 no
C16 . C15 H151 119.7 no
C15 . C16 N11 120.0(4) yes
C15 . C16 C19 121.4(3) yes
N11 . C16 C19 118.5(3) yes
C12 . C17 H171 109.5 no
C12 . C17 H172 110.2 no
H171 . C17 H172 110.5 no
C12 . C17 H173 108.7 no
H171 . C17 H173 109.0 no
H172 . C17 H173 108.8 no
C14 . C18 H181 112.3 no
C14 . C18 H182 110.4 no
H181 . C18 H182 108.4 no
C14 . C18 H183 109.9 no
H181 . C18 H183 107.9 no
H182 . C18 H183 107.8 no
C16 . C19 H191 113.7 no
C16 . C19 H192 109.8 no
H191 . C19 H192 108.2 no
C16 . C19 H193 109.9 no
H191 . C19 H193 106.8 no
H192 . C19 H193 108.2 no
N21 . I2 N31 176.18(12) yes
I2 . N21 C22 119.0(3) yes
I2 . N21 C26 120.6(3) yes
C22 . N21 C26 120.2(4) yes
N21 . C22 C23 120.0(4) yes
N21 . C22 C27 118.9(4) yes
C23 . C22 C27 121.1(4) yes
C22 . C23 C24 121.6(4) yes
C22 . C23 H231 118.9 no
C24 . C23 H231 119.5 no
C23 . C24 C25 117.2(4) yes
C23 . C24 C28 121.0(4) yes
C25 . C24 C28 121.8(4) yes
C24 . C25 C26 120.7(4) yes
C24 . C25 H251 120.0 no
C26 . C25 H251 119.3 no
C25 . C26 N21 120.3(4) yes
C25 . C26 C29 120.3(4) yes
N21 . C26 C29 119.4(4) yes
C22 . C27 H271 109.1 no
C22 . C27 H272 110.8 no
H271 . C27 H272 108.2 no
C22 . C27 H273 109.2 no
H271 . C27 H273 110.3 no
H272 . C27 H273 109.4 no
C24 . C28 H281 110.8 no
C24 . C28 H282 110.1 no
H281 . C28 H282 108.2 no
C24 . C28 H283 110.0 no
H281 . C28 H283 109.1 no
H282 . C28 H283 108.6 no
C26 . C29 H291 108.3 no
C26 . C29 H292 111.6 no
H291 . C29 H292 110.7 no
C26 . C29 H293 109.1 no
H291 . C29 H293 109.3 no
H292 . C29 H293 107.9 no
I2 . N31 C32 119.2(3) yes
I2 . N31 C36 120.5(3) yes
C32 . N31 C36 120.0(3) yes
N31 . C32 C33 120.0(4) yes
N31 . C32 C37 118.9(4) yes
C33 . C32 C37 121.1(4) yes
C32 . C33 C34 121.5(4) yes
C32 . C33 H331 119.7 no
C34 . C33 H331 118.8 no
C33 . C34 C35 117.4(4) yes
C33 . C34 C38 121.5(4) yes
C35 . C34 C38 121.0(4) yes
C34 . C35 C36 120.3(4) yes
C34 . C35 H351 119.6 no
C36 . C35 H351 120.1 no
C35 . C36 N31 120.7(4) yes
C35 . C36 C39 120.3(4) yes
N31 . C36 C39 119.0(4) yes
C32 . C37 H371 109.3 no
C32 . C37 H372 108.0 no
H371 . C37 H372 110.5 no
C32 . C37 H373 108.7 no
H371 . C37 H373 110.3 no
H372 . C37 H373 109.9 no
C34 . C38 H381 108.5 no
C34 . C38 H382 110.0 no
H381 . C38 H382 109.9 no
C34 . C38 H383 110.4 no
H381 . C38 H383 108.4 no
H382 . C38 H383 109.7 no
C36 . C39 H391 109.9 no
C36 . C39 H392 111.6 no
H391 . C39 H392 108.7 no
C36 . C39 H393 109.9 no
H391 . C39 H393 108.9 no
H392 . C39 H393 107.9 no
O11 . Cl1 O12 108.9(2) yes
O11 . Cl1 O13 109.5(2) yes
O12 . Cl1 O13 109.7(2) yes
O11 . Cl1 O14 110.2(2) yes
O12 . Cl1 O14 108.90(19) yes
O13 . Cl1 O14 109.7(2) yes
O21 . Cl2 O22 109.8(7) yes
O23 . Cl2 O21 108.9(5) yes
O23 . Cl2 O22 110.7(7) yes
O24 . Cl2 O21 110.2(6) yes
O24 . Cl2 O22 108.8(5) yes
O23 . Cl2 O24 108.5(6) yes

loop_
_geom_bond_atom_site_label_1
_geom_bond_atom_site_label_2
_geom_bond_site_symmetry_2
_geom_bond_distance
_geom_bond_publ_flag
I1 N11 2_656 2.286(3) yes
I1 N11 . 2.286(3) yes
N11 C12 . 1.361(5) yes
N11 C16 . 1.358(5) yes
C12 C13 . 1.384(5) yes
C12 C17 . 1.503(5) yes
C13 C14 . 1.393(5) yes
C13 H131 . 0.921 no
C14 C15 . 1.391(6) yes
C14 C18 . 1.505(5) yes
C15 C16 . 1.383(5) yes
C15 H151 . 0.933 no
C16 C19 . 1.503(6) yes
C17 H171 . 0.960 no
C17 H172 . 0.950 no
C17 H173 . 0.959 no
C18 H181 . 0.961 no
C18 H182 . 0.950 no
C18 H183 . 0.944 no
C19 H191 . 0.972 no
C19 H192 . 0.951 no
C19 H193 . 0.968 no
I2 N21 . 2.266(3) yes
I2 N31 . 2.293(3) yes
N21 C22 . 1.358(6) yes
N21 C26 . 1.358(6) yes
C22 C23 . 1.372(6) yes
C22 C27 . 1.505(7) yes
C23 C24 . 1.384(7) yes
C23 H231 . 0.935 no
C24 C25 . 1.389(6) yes
C24 C28 . 1.498(6) yes
C25 C26 . 1.381(6) yes
C25 H251 . 0.927 no
C26 C29 . 1.498(6) yes
C27 H271 . 0.955 no
C27 H272 . 0.955 no
C27 H273 . 0.962 no
C28 H281 . 0.948 no
C28 H282 . 0.956 no
C28 H283 . 0.955 no
C29 H291 . 0.968 no
C29 H292 . 0.955 no
C29 H293 . 0.949 no
N31 C32 . 1.366(5) yes
N31 C36 . 1.363(6) yes
C32 C33 . 1.375(6) yes
C32 C37 . 1.505(6) yes
C33 C34 . 1.389(6) yes
C33 H331 . 0.925 no
C34 C35 . 1.397(6) yes
C34 C38 . 1.496(6) yes
C35 C36 . 1.386(6) yes
C35 H351 . 0.928 no
C36 C39 . 1.507(6) yes
C37 H371 . 0.958 no
C37 H372 . 0.979 no
C37 H373 . 0.966 no
C38 H381 . 0.947 no
C38 H382 . 0.951 no
C38 H383 . 0.950 no
C39 H391 . 0.966 no
C39 H392 . 0.965 no
C39 H393 . 0.953 no
Cl1 O11 . 1.434(3) yes
Cl1 O12 . 1.438(3) yes
Cl1 O13 . 1.441(3) yes
Cl1 O14 . 1.446(3) yes
Cl2 O21 . 1.398(8) yes
Cl2 O22 . 1.402(6) yes
Cl2 O23 . 1.404(7) yes
Cl2 O24 . 1.415(7) yes

loop_
_geom_hbond_atom_site_label_D
_geom_hbond_atom_site_label_H
_geom_hbond_atom_site_label_A
_geom_hbond_site_symmetry_A
_geom_hbond_angle_DHA
_geom_hbond_distance_DH
_geom_hbond_distance_HA
_geom_hbond_distance_DA
_geom_hbond_publ_flag
C23 H231 O24 . 133 0.93 2.60 3.305(7) yes
C23 H231 O21 . 158 0.93 2.45 3.338(7) yes
C23 H231 O22 6_655 148 0.93 2.54 3.367(7) yes
C25 H251 O13 . 153 0.93 2.54 3.391(7) yes
C35 H351 O24 4_646 174 0.93 2.47 3.399(7) yes
C38 H383 O22 4_646 163 0.95 2.38 3.298(7) yes
C15 H151 O14 8_646 156 0.93 2.58 3.453(7) yes
C17 H171 O12 . 163 0.96 2.56 3.491(7) yes
C19 H191 O21 2_656 144 0.97 2.51 3.344(7) yes
C19 H192 O11 1_545 163 0.95 2.42 3.342(7) yes
